data_4067270
loop_
_publ_author_name
'Varonka, Matthew S.'
'Warren, Timothy H.'

_publ_contact_author 'Timothy H. Warren'
_publ_section_title
;
 Three-Coordinate N-Heterocyclic Carbene Nickel Nitrosyl Complexes
;
_journal_issue 4
_journal_name_full Organometallics
_journal_page_first 717
_journal_paper_doi 10.1021/om900706z
_journal_volume 29
_journal_year 2010
_chemical_formula_moiety 'C32 H41 N3 Ni O'
_chemical_formula_sum 'C32 H41 N3 Ni O'
_chemical_formula_weight 542.39
_chemical_name_common IPrNi(Cp)NO
_chemical_name_systematic
; 
 ? 
;
_space_group_IT_number 14
_symmetry_cell_setting monoclinic
_symmetry_space_group_name_Hall '-P 2yn'
_symmetry_space_group_name_H-M 'P 1 21/n 1'
_atom_sites_solution_hydrogens geom
_atom_sites_solution_primary direct
_atom_sites_solution_secondary difmap
_audit_creation_method SHELXL-97
_cell_angle_alpha 90.00
_cell_angle_beta 102.9270(10)
_cell_angle_gamma 90.00
_cell_formula_units_Z 4
_cell_length_a 9.8436(7)
_cell_length_b 18.6377(14)
_cell_length_c 16.9527(12)
_cell_measurement_reflns_used 9106
_cell_measurement_temperature 173(2)
_cell_measurement_theta_max 55.091
_cell_measurement_theta_min 4.407
_cell_volume 3031.4(4)
_computing_cell_refinement 'Bruker SMART'
_computing_data_collection 'Bruker SMART'
_computing_data_reduction 'Bruker SMART'
_computing_molecular_graphics 'ORTEP-3 for Windows; Ferrugia L J (1997), J. Appl. Cryst. 30, 565'
_computing_publication_material 'Bruker SHELXTL'
_computing_structure_refinement 'SHELXL-97 (Sheldrick, 1997)'
_computing_structure_solution 'SHELXS-97 (Sheldrick, 1990)'
_diffrn_ambient_temperature 173(2)
_diffrn_measured_fraction_theta_full 1.000
_diffrn_measured_fraction_theta_max 1.000
_diffrn_measurement_device_type 'SMART platform CCD, Bruker'
_diffrn_measurement_method 'omega scans'
_diffrn_radiation_monochromator graphite
_diffrn_radiation_source 'fine-focus sealed tube'
_diffrn_radiation_type MoK\a
_diffrn_radiation_wavelength 0.71073
_diffrn_reflns_av_R_equivalents 0.0544
_diffrn_reflns_av_sigmaI/netI 0.0518
_diffrn_reflns_limit_h_max 12
_diffrn_reflns_limit_h_min -12
_diffrn_reflns_limit_k_max 22
_diffrn_reflns_limit_k_min -22
_diffrn_reflns_limit_l_max 20
_diffrn_reflns_limit_l_min -20
_diffrn_reflns_number 23638
_diffrn_reflns_theta_full 26.00
_diffrn_reflns_theta_max 26.00
_diffrn_reflns_theta_min 1.65
_exptl_absorpt_coefficient_mu 0.667
_exptl_absorpt_correction_T_max 0.8894
_exptl_absorpt_correction_T_min 0.7762
_exptl_absorpt_correction_type multi-scan
_exptl_absorpt_process_details 'SADABS based on Blessing's method; Blessing, Acta Cryst. (1995) A51 33-38'
_exptl_crystal_colour red
_exptl_crystal_density_diffrn 1.188
_exptl_crystal_density_method 'not measured'
_exptl_crystal_description block
_exptl_crystal_F_000 1160
_exptl_crystal_size_max 0.40
_exptl_crystal_size_mid 0.40
_exptl_crystal_size_min 0.18
_refine_diff_density_max 0.923
_refine_diff_density_min -0.364
_refine_diff_density_rms 0.064
_refine_ls_extinction_method none
_refine_ls_goodness_of_fit_ref 1.006
_refine_ls_hydrogen_treatment constr
_refine_ls_matrix_type full
_refine_ls_number_parameters 342
_refine_ls_number_reflns 5949
_refine_ls_number_restraints 0
_refine_ls_restrained_S_all 1.006
_refine_ls_R_factor_all 0.0794
_refine_ls_R_factor_gt 0.0450
_refine_ls_shift/su_max 0.000
_refine_ls_shift/su_mean 0.000
_refine_ls_structure_factor_coef Fsqd
_refine_ls_weighting_details 'calc w=1/[\s^2^(Fo^2^)+(0.0471P)^2^+2.0528P] where P=(Fo^2^+2Fc^2^)/3'
_refine_ls_weighting_scheme calc
_refine_ls_wR_factor_gt 0.1020
_refine_ls_wR_factor_ref 0.1097
_reflns_number_gt 4139
_reflns_number_total 5949
_reflns_threshold_expression >2sigma(I)
_cod_data_source_file om900706z_si_002.cif
_cod_data_source_block IPrNiCpNO_cmpd5
_cod_depositor_comments
;
The following automatic conversions were performed:
'_atom_site_symetry_multiplicity' tag replaced with
'_atom_site_symmetry_multiplicity'.

Automatic conversion script
Id: cif_correct_tags 1440 2010-10-19 06:21:57Z saulius 

The following automatic conversions were performed:

'_symmetry_cell_setting' value 'Monoclinic' changed to 'monoclinic'
according to /home/saulius/struct/CIF-dictionaries/cif_core.dic
dictionary named 'cif_core.dic' version 2.4.1 from 2010-06-29.

Automatic conversion script
Id: cif_fix_values 1715 2011-07-08 13:25:40Z adriana 
;
_cod_original_sg_symbol_Hall -P2yn
_cod_original_sg_symbol_H-M P2(1)/n
_cod_database_code 4067270

loop_
_symmetry_equiv_pos_as_xyz
'x, y, z'
'-x+1/2, y+1/2, -z+1/2'
'-x, -y, -z'
'x-1/2, -y-1/2, z-1/2'

loop_
_atom_site_label
_atom_site_type_symbol
_atom_site_fract_x
_atom_site_fract_y
_atom_site_fract_z
_atom_site_U_iso_or_equiv
_atom_site_adp_type
_atom_site_occupancy
_atom_site_symmetry_multiplicity
_atom_site_calc_flag
_atom_site_refinement_flags
Ni1 Ni 0.25924(3) 0.83710(2) 0.23728(2) 0.02884(12) Uani 1 1 d .
N2 N 0.5220(2) 0.78997(11) 0.34521(12) 0.0210(5) Uani 1 1 d .
N1 N 0.3664(2) 0.80878(11) 0.41303(12) 0.0210(5) Uani 1 1 d .
C1 C 0.3847(2) 0.80845(13) 0.33543(15) 0.0221(5) Uani 1 1 d .
C2 C 0.4887(2) 0.79200(13) 0.46865(15) 0.0240(6) Uani 1 1 d .
H2 H 0.5011 0.7894 0.5258 0.029 Uiso 1 1 calc R
C3 C 0.5855(3) 0.78020(13) 0.42596(15) 0.0243(6) Uani 1 1 d .
H3 H 0.6802 0.7675 0.4471 0.029 Uiso 1 1 calc R
C10 C 0.5870(2) 0.77036(14) 0.28012(15) 0.0240(6) Uani 1 1 d .
C11 C 0.6441(3) 0.82351(15) 0.23967(16) 0.0289(6) Uani 1 1 d .
N3 N 0.2603(3) 0.93068(15) 0.25815(15) 0.0456(7) Uani 1 1 d .
O1 O 0.3279(2) 0.96324(12) 0.31123(14) 0.0552(6) Uani 1 1 d .
C4 C 0.2339(2) 0.81970(13) 0.43592(15) 0.0234(6) Uani 1 1 d .
C14 C 0.6530(3) 0.67912(16) 0.19844(18) 0.0394(7) Uani 1 1 d .
H14 H 0.6579 0.6300 0.1842 0.047 Uiso 1 1 calc R
C13 C 0.7078(3) 0.73055(18) 0.15598(18) 0.0410(8) Uani 1 1 d .
H13 H 0.7484 0.7168 0.1124 0.049 Uiso 1 1 calc R
C5 C 0.2125(3) 0.88337(14) 0.47454(15) 0.0248(6) Uani 1 1 d .
C12 C 0.7038(3) 0.80138(17) 0.17653(17) 0.0360(7) Uani 1 1 d .
H12 H 0.7426 0.8363 0.1471 0.043 Uiso 1 1 calc R
C19 C 0.3223(3) 0.94155(14) 0.49619(16) 0.0288(6) Uani 1 1 d .
H19 H 0.3930 0.9338 0.4629 0.035 Uiso 1 1 calc R
C6 C 0.0861(3) 0.89021(15) 0.49804(16) 0.0299(6) Uani 1 1 d .
H6 H 0.0672 0.9331 0.5239 0.036 Uiso 1 1 calc R
C9 C 0.1372(3) 0.76303(14) 0.42178(16) 0.0281(6) Uani 1 1 d .
C15 C 0.5908(3) 0.69743(15) 0.26132(16) 0.0299(6) Uani 1 1 d .
C20 C 0.3966(3) 0.93558(17) 0.58554(17) 0.0384(7) Uani 1 1 d .
H20A H 0.3283 0.9404 0.6193 0.058 Uiso 1 1 calc R
H20B H 0.4663 0.9738 0.5991 0.058 Uiso 1 1 calc R
H20C H 0.4426 0.8888 0.5954 0.058 Uiso 1 1 calc R
C25 C 0.6482(3) 0.90238(15) 0.26263(18) 0.0361(7) Uani 1 1 d .
H25 H 0.5979 0.9081 0.3074 0.043 Uiso 1 1 calc R
C8 C 0.0137(3) 0.77397(16) 0.44742(17) 0.0340(7) Uani 1 1 d .
H8 H -0.0548 0.7371 0.4389 0.041 Uiso 1 1 calc R
C17 C 0.2514(4) 0.64324(17) 0.4531(2) 0.0506(9) Uani 1 1 d .
H17A H 0.3381 0.6672 0.4799 0.076 Uiso 1 1 calc R
H17B H 0.2734 0.5982 0.4290 0.076 Uiso 1 1 calc R
H17C H 0.1956 0.6331 0.4930 0.076 Uiso 1 1 calc R
C18 C 0.0385(3) 0.65240(19) 0.3407(2) 0.0548(9) Uani 1 1 d .
H18A H -0.0128 0.6331 0.3794 0.082 Uiso 1 1 calc R
H18B H 0.0664 0.6129 0.3096 0.082 Uiso 1 1 calc R
H18C H -0.0214 0.6857 0.3038 0.082 Uiso 1 1 calc R
C31 C 0.2136(4) 0.8313(2) 0.10424(18) 0.0566(10) Uani 1 1 d .
H31 H 0.2523 0.8654 0.0738 0.068 Uiso 1 1 calc R
C16 C 0.1687(3) 0.69215(15) 0.38674(18) 0.0341(7) Uani 1 1 d .
H16 H 0.2287 0.7021 0.3476 0.041 Uiso 1 1 calc R
C24 C 0.4447(4) 0.58437(18) 0.2511(2) 0.0599(10) Uani 1 1 d .
H24A H 0.3734 0.6088 0.2104 0.090 Uiso 1 1 calc R
H24B H 0.3996 0.5520 0.2830 0.090 Uiso 1 1 calc R
H24C H 0.5056 0.5566 0.2241 0.090 Uiso 1 1 calc R
C22 C 0.5310(3) 0.63986(15) 0.30689(19) 0.0384(7) Uani 1 1 d .
H22 H 0.4683 0.6639 0.3377 0.046 Uiso 1 1 calc R
C28 C 0.1822(3) 0.73155(18) 0.17358(18) 0.0446(8) Uani 1 1 d .
H28 H 0.1948 0.6856 0.1985 0.053 Uiso 1 1 calc R
C29 C 0.0702(3) 0.7781(2) 0.17285(19) 0.0483(9) Uani 1 1 d .
H29 H -0.0058 0.7693 0.1976 0.058 Uiso 1 1 calc R
C30 C 0.0892(4) 0.8393(2) 0.1296(2) 0.0560(10) Uani 1 1 d .
H30 H 0.0282 0.8794 0.1193 0.067 Uiso 1 1 calc R
C27 C 0.5757(4) 0.94965(19) 0.1922(2) 0.0586(10) Uani 1 1 d .
H27A H 0.6254 0.9464 0.1483 0.088 Uiso 1 1 calc R
H27B H 0.5759 0.9995 0.2105 0.088 Uiso 1 1 calc R
H27C H 0.4794 0.9334 0.1727 0.088 Uiso 1 1 calc R
C26 C 0.7992(3) 0.92627(17) 0.2946(2) 0.0487(8) Uani 1 1 d .
H26A H 0.8434 0.8956 0.3401 0.073 Uiso 1 1 calc R
H26B H 0.8008 0.9762 0.3128 0.073 Uiso 1 1 calc R
H26C H 0.8503 0.9223 0.2514 0.073 Uiso 1 1 calc R
C23 C 0.6475(4) 0.60198(18) 0.3685(2) 0.0543(9) Uani 1 1 d .
H23A H 0.7108 0.5780 0.3398 0.081 Uiso 1 1 calc R
H23B H 0.6064 0.5664 0.3987 0.081 Uiso 1 1 calc R
H23C H 0.6995 0.6375 0.4061 0.081 Uiso 1 1 calc R
C32 C 0.2722(3) 0.7643(2) 0.13139(18) 0.0496(9) Uani 1 1 d .
H32 H 0.3570 0.7451 0.1227 0.060 Uiso 1 1 calc R
C7 C -0.0119(3) 0.83629(16) 0.48456(17) 0.0347(6) Uani 1 1 d .
H7 H -0.0974 0.8423 0.5010 0.042 Uiso 1 1 calc R
C21 C 0.2614(3) 1.01672(15) 0.4779(2) 0.0419(8) Uani 1 1 d .
H21A H 0.2066 1.0185 0.4221 0.063 Uiso 1 1 calc R
H21B H 0.3374 1.0518 0.4849 0.063 Uiso 1 1 calc R
H21C H 0.2012 1.0281 0.5151 0.063 Uiso 1 1 calc R

loop_
_atom_site_aniso_label
_atom_site_aniso_U_11
_atom_site_aniso_U_22
_atom_site_aniso_U_33
_atom_site_aniso_U_23
_atom_site_aniso_U_13
_atom_site_aniso_U_12
Ni1 0.02080(18) 0.0402(2) 0.02297(18) -0.00369(16) -0.00064(13) 0.00407(16)
N2 0.0158(10) 0.0244(12) 0.0223(11) -0.0026(9) 0.0032(8) 0.0010(8)
N1 0.0161(10) 0.0254(11) 0.0211(11) -0.0024(9) 0.0033(8) -0.0014(9)
C1 0.0179(12) 0.0216(13) 0.0269(14) -0.0046(11) 0.0053(10) 0.0002(10)
C2 0.0193(13) 0.0290(15) 0.0213(13) -0.0018(11) -0.0004(10) 0.0008(11)
C3 0.0169(12) 0.0259(14) 0.0276(14) -0.0025(11) -0.0004(10) 0.0002(11)
C10 0.0135(12) 0.0336(15) 0.0242(13) -0.0045(11) 0.0028(10) 0.0017(11)
C11 0.0205(13) 0.0404(18) 0.0250(14) -0.0020(12) 0.0033(11) 0.0006(12)
N3 0.0462(16) 0.0495(17) 0.0329(15) -0.0031(13) -0.0091(12) 0.0166(13)
O1 0.0651(16) 0.0407(14) 0.0516(15) -0.0062(11) -0.0043(13) 0.0070(12)
C4 0.0168(12) 0.0305(15) 0.0229(13) 0.0029(11) 0.0049(10) 0.0020(10)
C14 0.0315(16) 0.0403(19) 0.0471(18) -0.0197(14) 0.0107(14) 0.0003(13)
C13 0.0271(15) 0.063(2) 0.0354(17) -0.0142(16) 0.0118(13) -0.0002(15)
C5 0.0203(13) 0.0280(15) 0.0256(13) 0.0037(11) 0.0039(11) 0.0020(11)
C12 0.0262(15) 0.050(2) 0.0328(16) -0.0017(14) 0.0094(12) -0.0020(13)
C19 0.0235(14) 0.0283(15) 0.0370(16) -0.0043(12) 0.0118(12) 0.0004(11)
C6 0.0232(14) 0.0343(16) 0.0338(15) 0.0010(12) 0.0095(12) 0.0054(12)
C9 0.0226(13) 0.0329(16) 0.0280(14) -0.0008(12) 0.0039(11) -0.0040(11)
C15 0.0190(13) 0.0356(16) 0.0345(15) -0.0081(13) 0.0047(11) -0.0015(12)
C20 0.0323(16) 0.0421(18) 0.0409(17) -0.0121(14) 0.0085(13) -0.0058(13)
C25 0.0403(17) 0.0320(17) 0.0420(17) 0.0028(13) 0.0221(14) 0.0001(13)
C8 0.0202(14) 0.0403(18) 0.0409(17) 0.0000(14) 0.0055(12) -0.0075(12)
C17 0.059(2) 0.0328(18) 0.059(2) -0.0041(15) 0.0110(18) 0.0010(15)
C18 0.047(2) 0.051(2) 0.065(2) -0.0189(18) 0.0095(17) -0.0217(17)
C31 0.068(2) 0.071(3) 0.0256(16) -0.0049(17) -0.0022(16) -0.015(2)
C16 0.0292(15) 0.0346(16) 0.0386(16) -0.0086(13) 0.0075(13) -0.0124(13)
C24 0.047(2) 0.042(2) 0.093(3) -0.021(2) 0.020(2) -0.0088(16)
C22 0.0349(16) 0.0285(16) 0.0555(19) -0.0092(14) 0.0184(15) -0.0028(13)
C28 0.0465(19) 0.049(2) 0.0312(16) -0.0119(14) -0.0067(14) -0.0019(16)
C29 0.0244(16) 0.075(3) 0.0409(18) -0.0187(18) -0.0026(13) -0.0050(16)
C30 0.048(2) 0.062(2) 0.0437(19) -0.0116(19) -0.0184(16) 0.0160(18)
C27 0.057(2) 0.046(2) 0.072(3) 0.0196(19) 0.0131(19) 0.0082(18)
C26 0.052(2) 0.042(2) 0.052(2) -0.0104(16) 0.0114(17) -0.0079(16)
C23 0.063(2) 0.038(2) 0.062(2) 0.0045(17) 0.0155(19) -0.0018(17)
C32 0.0348(17) 0.078(3) 0.0327(17) -0.0256(17) -0.0001(14) 0.0065(17)
C7 0.0180(13) 0.0441(17) 0.0432(16) 0.0004(15) 0.0097(12) 0.0012(13)
C21 0.0364(17) 0.0306(17) 0.063(2) -0.0037(15) 0.0207(16) 0.0015(13)

loop_
_atom_type_symbol
_atom_type_description
_atom_type_scat_dispersion_real
_atom_type_scat_dispersion_imag
_atom_type_scat_source
C C 0.0033 0.0016 'International Tables Vol C Tables 4.2.6.8 and 6.1.1.4'
H H 0.0000 0.0000 'International Tables Vol C Tables 4.2.6.8 and 6.1.1.4'
N N 0.0061 0.0033 'International Tables Vol C Tables 4.2.6.8 and 6.1.1.4'
O O 0.0106 0.0060 'International Tables Vol C Tables 4.2.6.8 and 6.1.1.4'
Ni Ni 0.3393 1.1124 'International Tables Vol C Tables 4.2.6.8 and 6.1.1.4'

loop_
_geom_angle_atom_site_label_1
_geom_angle_atom_site_label_2
_geom_angle_atom_site_label_3
_geom_angle
N3 Ni1 C1 97.29(11)
N3 Ni1 C30 96.70(13)
C1 Ni1 C30 163.20(13)
N3 Ni1 C31 104.02(13)
C1 Ni1 C31 145.26(13)
C30 Ni1 C31 37.07(13)
N3 Ni1 C29 123.29(12)
C1 Ni1 C29 126.50(12)
C30 Ni1 C29 36.77(13)
C31 Ni1 C29 61.09(13)
N3 Ni1 C32 137.91(13)
C1 Ni1 C32 112.36(11)
C30 Ni1 C32 61.32(12)
C31 Ni1 C32 36.64(13)
C29 Ni1 C32 60.46(12)
N3 Ni1 C28 157.27(11)
C1 Ni1 C28 104.57(11)
C30 Ni1 C28 60.73(13)
C31 Ni1 C28 60.32(13)
C29 Ni1 C28 36.09(11)
C32 Ni1 C28 35.65(12)
C1 N2 C3 111.6(2)
C1 N2 C10 124.5(2)
C3 N2 C10 123.0(2)
C1 N1 C2 111.84(19)
C1 N1 C4 125.1(2)
C2 N1 C4 122.86(19)
N1 C1 N2 102.9(2)
N1 C1 Ni1 129.63(17)
N2 C1 Ni1 127.11(18)
C3 C2 N1 106.5(2)
C3 C2 H2 126.8
N1 C2 H2 126.8
C2 C3 N2 107.1(2)
C2 C3 H3 126.4
N2 C3 H3 126.4
C11 C10 C15 123.0(2)
C11 C10 N2 119.6(2)
C15 C10 N2 117.4(2)
C10 C11 C12 117.0(3)
C10 C11 C25 123.6(2)
C12 C11 C25 119.4(2)
O1 N3 Ni1 129.9(2)
C5 C4 C9 123.5(2)
C5 C4 N1 118.9(2)
C9 C4 N1 117.5(2)
C13 C14 C15 121.5(3)
C13 C14 H14 119.3
C15 C14 H14 119.3
C12 C13 C14 120.1(3)
C12 C13 H13 120.0
C14 C13 H13 120.0
C6 C5 C4 116.7(2)
C6 C5 C19 119.9(2)
C4 C5 C19 123.2(2)
C13 C12 C11 121.5(3)
C13 C12 H12 119.3
C11 C12 H12 119.3
C5 C19 C21 112.4(2)
C5 C19 C20 110.1(2)
C21 C19 C20 110.2(2)
C5 C19 H19 108.0
C21 C19 H19 108.0
C20 C19 H19 108.0
C7 C6 C5 121.5(3)
C7 C6 H6 119.2
C5 C6 H6 119.2
C8 C9 C4 116.2(2)
C8 C9 C16 121.4(2)
C4 C9 C16 122.3(2)
C14 C15 C10 117.0(3)
C14 C15 C22 120.4(3)
C10 C15 C22 122.6(2)
C19 C20 H20A 109.5
C19 C20 H20B 109.5
H20A C20 H20B 109.5
C19 C20 H20C 109.5
H20A C20 H20C 109.5
H20B C20 H20C 109.5
C11 C25 C27 112.2(3)
C11 C25 C26 109.9(2)
C27 C25 C26 110.9(3)
C11 C25 H25 107.9
C27 C25 H25 107.9
C26 C25 H25 107.9
C7 C8 C9 122.0(3)
C7 C8 H8 119.0
C9 C8 H8 119.0
C16 C17 H17A 109.5
C16 C17 H17B 109.5
H17A C17 H17B 109.5
C16 C17 H17C 109.5
H17A C17 H17C 109.5
H17B C17 H17C 109.5
C16 C18 H18A 109.5
C16 C18 H18B 109.5
H18A C18 H18B 109.5
C16 C18 H18C 109.5
H18A C18 H18C 109.5
H18B C18 H18C 109.5
C30 C31 C32 108.5(3)
C30 C31 Ni1 70.77(18)
C32 C31 Ni1 74.56(18)
C30 C31 H31 125.7
C32 C31 H31 125.7
Ni1 C31 H31 120.7
C9 C16 C17 110.7(2)
C9 C16 C18 113.7(2)
C17 C16 C18 109.4(3)
C9 C16 H16 107.6
C17 C16 H16 107.6
C18 C16 H16 107.6
C22 C24 H24A 109.5
C22 C24 H24B 109.5
H24A C24 H24B 109.5
C22 C24 H24C 109.5
H24A C24 H24C 109.5
H24B C24 H24C 109.5
C15 C22 C24 113.0(3)
C15 C22 C23 110.8(2)
C24 C22 C23 109.7(3)
C15 C22 H22 107.7
C24 C22 H22 107.7
C23 C22 H22 107.7
C32 C28 C29 108.2(3)
C32 C28 Ni1 71.64(18)
C29 C28 Ni1 69.48(18)
C32 C28 H28 125.9
C29 C28 H28 125.9
Ni1 C28 H28 124.6
C30 C29 C28 108.3(3)
C30 C29 Ni1 69.94(18)
C28 C29 Ni1 74.43(17)
C30 C29 H29 125.8
C28 C29 H29 125.8
Ni1 C29 H29 121.5
C29 C30 C31 107.8(3)
C29 C30 Ni1 73.29(18)
C31 C30 Ni1 72.17(18)
C29 C30 H30 126.1
C31 C30 H30 126.1
Ni1 C30 H30 120.3
C25 C27 H27A 109.5
C25 C27 H27B 109.5
H27A C27 H27B 109.5
C25 C27 H27C 109.5
H27A C27 H27C 109.5
H27B C27 H27C 109.5
C25 C26 H26A 109.5
C25 C26 H26B 109.5
H26A C26 H26B 109.5
C25 C26 H26C 109.5
H26A C26 H26C 109.5
H26B C26 H26C 109.5
C22 C23 H23A 109.5
C22 C23 H23B 109.5
H23A C23 H23B 109.5
C22 C23 H23C 109.5
H23A C23 H23C 109.5
H23B C23 H23C 109.5
C28 C32 C31 107.1(3)
C28 C32 Ni1 72.71(17)
C31 C32 Ni1 68.80(18)
C28 C32 H32 126.5
C31 C32 H32 126.5
Ni1 C32 H32 123.7
C8 C7 C6 120.0(2)
C8 C7 H7 120.0
C6 C7 H7 120.0
C19 C21 H21A 109.5
C19 C21 H21B 109.5
H21A C21 H21B 109.5
C19 C21 H21C 109.5
H21A C21 H21C 109.5
H21B C21 H21C 109.5

loop_
_geom_bond_atom_site_label_1
_geom_bond_atom_site_label_2
_geom_bond_distance
Ni1 N3 1.779(3)
Ni1 C1 1.913(3)
Ni1 C30 2.184(3)
Ni1 C31 2.202(3)
Ni1 C29 2.226(3)
Ni1 C32 2.276(3)
Ni1 C28 2.290(3)
N2 C1 1.369(3)
N2 C3 1.384(3)
N2 C10 1.441(3)
N1 C1 1.367(3)
N1 C2 1.388(3)
N1 C4 1.456(3)
C2 C3 1.338(3)
C2 H2 0.9500
C3 H3 0.9500
C10 C11 1.393(4)
C10 C15 1.398(4)
C11 C12 1.394(4)
C11 C25 1.519(4)
N3 O1 1.163(3)
C4 C5 1.394(4)
C4 C9 1.406(4)
C14 C13 1.379(4)
C14 C15 1.385(4)
C14 H14 0.9500
C13 C12 1.368(4)
C13 H13 0.9500
C5 C6 1.395(3)
C5 C19 1.516(4)
C12 H12 0.9500
C19 C21 1.528(4)
C19 C20 1.532(4)
C19 H19 1.0000
C6 C7 1.376(4)
C6 H6 0.9500
C9 C8 1.395(3)
C9 C16 1.509(4)
C15 C22 1.516(4)
C20 H20A 0.9800
C20 H20B 0.9800
C20 H20C 0.9800
C25 C27 1.526(4)
C25 C26 1.530(4)
C25 H25 1.0000
C8 C7 1.371(4)
C8 H8 0.9500
C17 C16 1.533(4)
C17 H17A 0.9800
C17 H17B 0.9800
C17 H17C 0.9800
C18 C16 1.534(4)
C18 H18A 0.9800
C18 H18B 0.9800
C18 H18C 0.9800
C31 C30 1.394(5)
C31 C32 1.409(5)
C31 H31 0.9500
C16 H16 1.0000
C24 C22 1.525(4)
C24 H24A 0.9800
C24 H24B 0.9800
C24 H24C 0.9800
C22 C23 1.539(4)
C22 H22 1.0000
C28 C32 1.398(5)
C28 C29 1.400(4)
C28 H28 0.9500
C29 C30 1.392(5)
C29 H29 0.9500
C30 H30 0.9500
C27 H27A 0.9800
C27 H27B 0.9800
C27 H27C 0.9800
C26 H26A 0.9800
C26 H26B 0.9800
C26 H26C 0.9800
C23 H23A 0.9800
C23 H23B 0.9800
C23 H23C 0.9800
C32 H32 0.9500
C7 H7 0.9500
C21 H21A 0.9800
C21 H21B 0.9800
C21 H21C 0.9800
